data_4304423
loop_
_publ_author_name
'Debdas Mandal'
'Pabitra Baran Chatterjee'
'Rakesh Ganguly'
'Edward R. T. Tiekink'
'Rodolphe Cl\'erac'
'Muktimoy Chaudhury'

_publ_section_title
;
Tetra- and Dinuclear Nickel(II)-Vanadium(IV/V) Heterometal Complexes of a
Phenol-Based N2O2 Ligand: Synthesis, Structures, and Magnetic and Redox
Properties
;
_journal_name_full 'Inorganic Chemistry'
_journal_page_first 584
_journal_page_last 591
_journal_paper_doi 10.1021/ic701925j
_journal_volume 47
_journal_year 2008
_chemical_formula_moiety 'C54 H78 N4 Ni2 O12 V2'
_chemical_formula_sum 'C54 H78 N4 Ni2 O12 V2'
_chemical_formula_weight 1194.50
_chemical_name_systematic
; 
 ? 
;
_space_group_IT_number 14
_symmetry_cell_setting monoclinic
_symmetry_space_group_name_Hall '-P 2ybc'
_symmetry_space_group_name_H-M 'P 1 21/c 1'
_atom_sites_solution_hydrogens geom
_atom_sites_solution_primary direct
_atom_sites_solution_secondary difmap
_audit_creation_method SHELXL-97
_cell_angle_alpha 90
_cell_angle_beta 97.988(1)
_cell_angle_gamma 90
_cell_formula_units_Z 2
_cell_length_a 12.0770(7)
_cell_length_b 17.4402(10)
_cell_length_c 13.4539(8)
_cell_measurement_reflns_used 5845
_cell_measurement_temperature 223(2)
_cell_measurement_theta_max 28.7
_cell_measurement_theta_min 2.3
_cell_volume 2806.2(3)
_computing_cell_refinement 'SAINT (Bruker, 2000)'
_computing_data_collection 'SMART (Bruker, 2000)'
_computing_data_reduction SAINT
_computing_molecular_graphics 'ORTEPII (Johnson, 1976)'
_computing_publication_material 'SHELXL-97 (Sheldrick, 1997)'
_computing_structure_refinement 'SHELXL-97 (Sheldrick, 1997)'
_computing_structure_solution 'PATTY in DIRDIF92 (Beurskens et al., 1992)'
_diffrn_ambient_temperature 223(2)
_diffrn_measured_fraction_theta_full 0.966
_diffrn_measured_fraction_theta_max 0.966
_diffrn_measurement_device_type 'Bruker AXS SMART CCD'
_diffrn_measurement_method '\w scans'
_diffrn_radiation_monochromator graphite
_diffrn_radiation_source 'fine-focus sealed tube'
_diffrn_radiation_type MoK\a
_diffrn_radiation_wavelength 0.71069
_diffrn_reflns_av_R_equivalents 0.032
_diffrn_reflns_av_sigmaI/netI 0.041
_diffrn_reflns_limit_h_max 17
_diffrn_reflns_limit_h_min -16
_diffrn_reflns_limit_k_max 24
_diffrn_reflns_limit_k_min -24
_diffrn_reflns_limit_l_max 14
_diffrn_reflns_limit_l_min -18
_diffrn_reflns_number 23632
_diffrn_reflns_theta_full 30.1
_diffrn_reflns_theta_max 30.1
_diffrn_reflns_theta_min 1.9
_diffrn_standards_decay_% 0
_diffrn_standards_number 0
_exptl_absorpt_coefficient_mu 1.046
_exptl_absorpt_correction_T_max 1
_exptl_absorpt_correction_T_min 0.742
_exptl_absorpt_correction_type multi-scan
_exptl_absorpt_process_details 'SADABS (Bruker, 2000)'
_exptl_crystal_colour red-brown
_exptl_crystal_density_diffrn 1.414
_exptl_crystal_density_method 'not measured'
_exptl_crystal_description block
_exptl_crystal_F_000 1256
_exptl_crystal_size_max 0.23
_exptl_crystal_size_mid 0.20
_exptl_crystal_size_min 0.12
_refine_diff_density_max 0.64
_refine_diff_density_min -0.25
_refine_diff_density_rms 0.083
_refine_ls_extinction_method none
_refine_ls_goodness_of_fit_ref 1.02
_refine_ls_hydrogen_treatment constr
_refine_ls_matrix_type full
_refine_ls_number_parameters 366
_refine_ls_number_reflns 7939
_refine_ls_number_restraints 0
_refine_ls_restrained_S_all 1.02
_refine_ls_R_factor_all 0.056
_refine_ls_R_factor_gt 0.042
_refine_ls_shift/su_max 0.001
_refine_ls_shift/su_mean 0.000
_refine_ls_structure_factor_coef Fsqd
_refine_ls_weighting_details 'calc w=1/[\s^2^(Fo^2^)+(0.0659P)^2^+0.2557P] where P=(Fo^2^+2Fc^2^)/3'
_refine_ls_weighting_scheme calc
_refine_ls_wR_factor_gt 0.106
_refine_ls_wR_factor_ref 0.113
_reflns_number_gt 6313
_reflns_number_total 7939
_reflns_threshold_expression I>2\s(I)
_cod_data_source_file ic701925j-file002.cif
_cod_data_source_block 2
_cod_original_sg_symbol_Hall '-P 2ybc  '
_cod_original_sg_symbol_H-M 'P 21/c'
_cod_database_code 4304423

loop_
_symmetry_equiv_pos_as_xyz
'x, y, z'
'-x, y+1/2, -z+1/2'
'-x, -y, -z'
'x, -y-1/2, z-1/2'

loop_
_atom_site_label
_atom_site_type_symbol
_atom_site_fract_x
_atom_site_fract_y
_atom_site_fract_z
_atom_site_U_iso_or_equiv
_atom_site_adp_type
_atom_site_occupancy
_atom_site_symmetry_multiplicity
_atom_site_calc_flag
_atom_site_refinement_flags
_atom_site_disorder_assembly
_atom_site_disorder_group
Ni Ni 0.011433(19) -0.089257(13) -0.162384(17) 0.02296(8) Uani 1 1 d . . .
V V 0.04212(3) -0.064220(17) 0.09530(2) 0.02289(9) Uani 1 1 d . . .
O1 O 0.08295(10) 0.01743(7) -0.15572(9) 0.0248(3) Uani 1 1 d . . .
O2 O -0.12108(11) -0.01307(7) -0.19553(10) 0.0270(3) Uani 1 1 d . . .
O3 O 0.16075(11) -0.13450(8) -0.09792(11) 0.0314(3) Uani 1 1 d . A .
O4 O 0.19184(11) -0.07360(8) 0.05118(11) 0.0300(3) Uani 1 1 d . A .
O5 O -0.02363(11) -0.07378(8) -0.02116(10) 0.0281(3) Uani 1 1 d . . .
O6 O 0.04084(12) -0.14744(8) 0.14506(12) 0.0367(3) Uani 1 1 d . . .
N1 N 0.03225(14) -0.10613(9) -0.31177(13) 0.0290(3) Uani 1 1 d . . .
N2 N -0.08944(13) -0.18531(9) -0.18042(12) 0.0277(3) Uani 1 1 d . . .
C1 C 0.14634(15) 0.04501(10) -0.22391(14) 0.0250(4) Uani 1 1 d . . .
C2 C 0.12816(16) 0.02071(11) -0.32487(14) 0.0286(4) Uani 1 1 d . . .
C3 C 0.19656(18) 0.04989(12) -0.39146(15) 0.0327(4) Uani 1 1 d . . .
H3 H 0.1849 0.0332 -0.4585 0.039 Uiso 1 1 calc R . .
C4 C 0.28053(17) 0.10227(12) -0.36274(16) 0.0323(4) Uani 1 1 d . . .
C5 C 0.29852(16) 0.12382(11) -0.26286(16) 0.0301(4) Uani 1 1 d . . .
H5 H 0.3565 0.1586 -0.2415 0.036 Uiso 1 1 calc R . .
C6 C 0.23366(16) 0.09586(11) -0.19244(15) 0.0267(4) Uani 1 1 d . . .
C7 C 0.03268(18) -0.03110(12) -0.36393(14) 0.0331(4) Uani 1 1 d . . .
H7A H -0.0376 -0.0045 -0.3581 0.040 Uiso 1 1 calc R . .
H7B H 0.0350 -0.0405 -0.4354 0.040 Uiso 1 1 calc R . .
C8 C 0.3483(2) 0.13644(14) -0.43864(18) 0.0433(5) Uani 1 1 d . . .
H8A H 0.3616 0.0975 -0.4871 0.065 Uiso 1 1 calc R . .
H8B H 0.4193 0.1548 -0.4043 0.065 Uiso 1 1 calc R . .
H8C H 0.3074 0.1788 -0.4730 0.065 Uiso 1 1 calc R . .
C9 C 0.25358(17) 0.12162(12) -0.08531(15) 0.0320(4) Uani 1 1 d . . .
H9A H 0.3241 0.1490 -0.0729 0.048 Uiso 1 1 calc R . .
H9B H 0.2562 0.0773 -0.0415 0.048 Uiso 1 1 calc R . .
H9C H 0.1934 0.1553 -0.0721 0.048 Uiso 1 1 calc R . .
C10 C 0.13286(19) -0.15080(14) -0.32623(18) 0.0407(5) Uani 1 1 d . . .
H10A H 0.1317 -0.1996 -0.2919 0.061 Uiso 1 1 calc R . .
H10B H 0.1993 -0.1225 -0.2990 0.061 Uiso 1 1 calc R . .
H10C H 0.1336 -0.1596 -0.3973 0.061 Uiso 1 1 calc R . .
C11 C -0.07086(18) -0.14776(13) -0.35448(15) 0.0354(5) Uani 1 1 d . . .
H11A H -0.0615 -0.1684 -0.4205 0.043 Uiso 1 1 calc R . .
H11B H -0.1342 -0.1121 -0.3632 0.043 Uiso 1 1 calc R . .
C12 C -0.09512(18) -0.21314(12) -0.28525(16) 0.0356(5) Uani 1 1 d . . .
H12A H -0.1697 -0.2341 -0.3078 0.043 Uiso 1 1 calc R . .
H12B H -0.0404 -0.2543 -0.2882 0.043 Uiso 1 1 calc R . .
C13 C -0.04384(19) -0.24591(12) -0.10945(18) 0.0398(5) Uani 1 1 d . . .
H13A H -0.0405 -0.2272 -0.0412 0.060 Uiso 1 1 calc R . .
H13B H 0.0307 -0.2596 -0.1223 0.060 Uiso 1 1 calc R . .
H13C H -0.0919 -0.2907 -0.1183 0.060 Uiso 1 1 calc R . .
C14 C -0.20205(16) -0.16406(11) -0.15517(15) 0.0287(4) Uani 1 1 d . . .
H14A H -0.1924 -0.1445 -0.0862 0.034 Uiso 1 1 calc R . .
H14B H -0.2470 -0.2109 -0.1562 0.034 Uiso 1 1 calc R . .
C15 C -0.26803(16) -0.10548(11) -0.22188(14) 0.0279(4) Uani 1 1 d . . .
C16 C -0.22673(15) -0.03183(11) -0.23499(14) 0.0271(4) Uani 1 1 d . . .
C17 C -0.29254(18) 0.02063(12) -0.29656(16) 0.0345(4) Uani 1 1 d . . .
C18 C -0.40019(18) -0.00126(14) -0.33805(17) 0.0404(5) Uani 1 1 d . . .
H18 H -0.4449 0.0343 -0.3779 0.048 Uiso 1 1 calc R . .
C19 C -0.44411(18) -0.07265(14) -0.32327(17) 0.0396(5) Uani 1 1 d . . .
C20 C -0.37587(17) -0.12435(13) -0.26614(16) 0.0339(4) Uani 1 1 d . . .
H20 H -0.4031 -0.1740 -0.2568 0.041 Uiso 1 1 calc R . .
C21 C -0.2482(2) 0.09865(13) -0.3181(2) 0.0489(6) Uani 1 1 d . . .
H21A H -0.3036 0.1259 -0.3641 0.073 Uiso 1 1 calc R . .
H21B H -0.1802 0.0930 -0.3482 0.073 Uiso 1 1 calc R . .
H21C H -0.2323 0.1273 -0.2560 0.073 Uiso 1 1 calc R . .
C22 C -0.5611(2) -0.09396(17) -0.3702(2) 0.0576(7) Uani 1 1 d . . .
H22A H -0.6142 -0.0584 -0.3477 0.086 Uiso 1 1 calc R . .
H22B H -0.5780 -0.1456 -0.3502 0.086 Uiso 1 1 calc R . .
H22C H -0.5662 -0.0915 -0.4427 0.086 Uiso 1 1 calc R . .
C23 C 0.22216(16) -0.11228(11) -0.02121(15) 0.0289(4) Uani 1 1 d . . .
C24 C 0.34691(18) -0.13267(15) -0.01013(19) 0.0433(5) Uani 0.571(11) 1 d P A 1
C25 C 0.4138(4) -0.0771(5) 0.0698(6) 0.078(3) Uani 0.571(11) 1 d P A 1
H25A H 0.3854 -0.0823 0.1335 0.117 Uiso 0.571(11) 1 calc PR A 1
H25B H 0.4043 -0.0245 0.0465 0.117 Uiso 0.571(11) 1 calc PR A 1
H25C H 0.4925 -0.0903 0.0783 0.117 Uiso 0.571(11) 1 calc PR A 1
C26 C 0.3923(6) -0.1227(9) -0.1042(6) 0.122(6) Uani 0.571(11) 1 d P A 1
H26A H 0.3812 -0.0701 -0.1269 0.183 Uiso 0.571(11) 1 calc PR A 1
H26B H 0.3543 -0.1570 -0.1545 0.183 Uiso 0.571(11) 1 calc PR A 1
H26C H 0.4716 -0.1343 -0.0939 0.183 Uiso 0.571(11) 1 calc PR A 1
C27 C 0.3584(6) -0.2105(4) 0.0328(10) 0.119(6) Uani 0.571(11) 1 d P A 1
H27A H 0.3262 -0.2119 0.0949 0.178 Uiso 0.571(11) 1 calc PR A 1
H27B H 0.4370 -0.2240 0.0461 0.178 Uiso 0.571(11) 1 calc PR A 1
H27C H 0.3197 -0.2467 -0.0145 0.178 Uiso 0.571(11) 1 calc PR A 1
C24A C 0.34691(18) -0.13267(15) -0.01013(19) 0.0433(5) Uani 0.429(11) 1 d P A 2
C25A C 0.3998(9) -0.0727(7) -0.0664(16) 0.134(8) Uani 0.429(11) 1 d P A 2
H25D H 0.3592 -0.0682 -0.1335 0.201 Uiso 0.429(11) 1 calc PR A 2
H25E H 0.4768 -0.0868 -0.0704 0.201 Uiso 0.429(11) 1 calc PR A 2
H25F H 0.3981 -0.0240 -0.0319 0.201 Uiso 0.429(11) 1 calc PR A 2
C26A C 0.3934(9) -0.1503(11) 0.0927(7) 0.125(9) Uani 0.429(11) 1 d P A 2
H26D H 0.3496 -0.1905 0.1183 0.188 Uiso 0.429(11) 1 calc PR A 2
H26E H 0.3916 -0.1047 0.1338 0.188 Uiso 0.429(11) 1 calc PR A 2
H26F H 0.4701 -0.1674 0.0947 0.188 Uiso 0.429(11) 1 calc PR A 2
C27A C 0.3596(6) -0.2081(6) -0.0748(10) 0.088(4) Uani 0.429(11) 1 d P A 2
H27D H 0.3293 -0.1986 -0.1443 0.132 Uiso 0.429(11) 1 calc PR A 2
H27E H 0.3193 -0.2500 -0.0489 0.132 Uiso 0.429(11) 1 calc PR A 2
H27F H 0.4381 -0.2215 -0.0705 0.132 Uiso 0.429(11) 1 calc PR A 2

loop_
_atom_site_aniso_label
_atom_site_aniso_U_11
_atom_site_aniso_U_22
_atom_site_aniso_U_33
_atom_site_aniso_U_23
_atom_site_aniso_U_13
_atom_site_aniso_U_12
Ni 0.02489(13) 0.01947(13) 0.02477(13) -0.00118(8) 0.00431(9) -0.00036(8)
V 0.02386(16) 0.01960(16) 0.02531(17) -0.00026(11) 0.00372(12) -0.00254(11)
O1 0.0262(6) 0.0240(6) 0.0250(7) 0.0000(5) 0.0068(5) -0.0026(5)
O2 0.0261(6) 0.0224(6) 0.0309(7) -0.0011(5) -0.0016(5) -0.0011(5)
O3 0.0289(7) 0.0296(7) 0.0359(8) -0.0044(6) 0.0048(6) 0.0044(6)
O4 0.0239(7) 0.0307(7) 0.0354(8) -0.0041(6) 0.0036(6) -0.0017(5)
O5 0.0240(7) 0.0333(7) 0.0274(7) -0.0054(5) 0.0047(5) -0.0027(5)
O6 0.0383(8) 0.0243(7) 0.0477(9) 0.0066(6) 0.0074(7) -0.0026(6)
N1 0.0307(8) 0.0272(8) 0.0296(9) -0.0045(6) 0.0061(7) -0.0018(6)
N2 0.0304(8) 0.0201(7) 0.0323(9) -0.0017(6) 0.0032(7) -0.0008(6)
C1 0.0264(9) 0.0231(9) 0.0264(9) 0.0036(7) 0.0063(7) 0.0019(7)
C2 0.0307(10) 0.0283(10) 0.0268(10) 0.0022(7) 0.0045(8) 0.0006(7)
C3 0.0406(11) 0.0329(10) 0.0259(10) 0.0021(8) 0.0090(8) 0.0039(8)
C4 0.0316(10) 0.0311(10) 0.0369(11) 0.0067(8) 0.0140(9) 0.0046(8)
C5 0.0254(9) 0.0274(10) 0.0388(11) 0.0021(8) 0.0088(8) -0.0003(7)
C6 0.0244(9) 0.0262(9) 0.0298(10) 0.0028(7) 0.0050(7) 0.0026(7)
C7 0.0409(11) 0.0351(11) 0.0233(10) 0.0010(8) 0.0043(8) -0.0026(9)
C8 0.0453(13) 0.0468(13) 0.0422(13) 0.0054(10) 0.0221(10) -0.0027(10)
C9 0.0294(10) 0.0353(11) 0.0315(10) -0.0014(8) 0.0045(8) -0.0047(8)
C10 0.0411(12) 0.0405(12) 0.0432(13) -0.0068(10) 0.0151(10) 0.0051(9)
C11 0.0382(11) 0.0391(11) 0.0291(11) -0.0125(8) 0.0054(8) -0.0068(9)
C12 0.0393(11) 0.0277(10) 0.0408(12) -0.0137(9) 0.0092(9) -0.0069(8)
C13 0.0421(12) 0.0214(10) 0.0536(14) 0.0070(9) -0.0012(10) -0.0012(8)
C14 0.0301(9) 0.0258(9) 0.0305(10) -0.0001(7) 0.0060(8) -0.0058(7)
C15 0.0274(9) 0.0300(10) 0.0266(9) -0.0037(7) 0.0046(7) -0.0020(7)
C16 0.0266(9) 0.0267(9) 0.0273(10) -0.0037(7) 0.0014(7) -0.0002(7)
C17 0.0359(11) 0.0331(11) 0.0328(11) 0.0000(8) -0.0012(8) 0.0034(8)
C18 0.0326(11) 0.0475(13) 0.0377(12) -0.0019(10) -0.0069(9) 0.0084(9)
C19 0.0283(10) 0.0522(14) 0.0374(12) -0.0102(10) 0.0012(9) 0.0015(9)
C20 0.0296(10) 0.0352(11) 0.0377(12) -0.0083(9) 0.0070(8) -0.0071(8)
C21 0.0517(15) 0.0353(13) 0.0550(15) 0.0127(10) -0.0089(12) 0.0033(10)
C22 0.0315(12) 0.076(2) 0.0622(18) -0.0063(14) -0.0063(12) -0.0027(12)
C23 0.0251(9) 0.0260(9) 0.0363(11) 0.0052(8) 0.0068(8) 0.0019(7)
C24 0.0256(10) 0.0533(15) 0.0507(14) -0.0004(11) 0.0041(10) 0.0101(9)
C25 0.022(2) 0.111(6) 0.098(5) -0.032(4) -0.001(3) 0.010(3)
C26 0.039(3) 0.272(19) 0.059(4) 0.011(7) 0.020(3) 0.036(7)
C27 0.061(4) 0.063(4) 0.228(17) 0.042(7) 0.003(6) 0.032(3)
C24A 0.0256(10) 0.0533(15) 0.0507(14) -0.0004(11) 0.0041(10) 0.0101(9)
C25A 0.046(5) 0.080(7) 0.29(2) 0.030(9) 0.087(10) 0.010(5)
C26A 0.075(7) 0.23(2) 0.063(6) -0.022(8) -0.018(5) 0.098(12)
C27A 0.047(4) 0.089(7) 0.126(10) -0.043(7) 0.006(5) 0.037(4)

loop_
_atom_type_symbol
_atom_type_description
_atom_type_scat_dispersion_real
_atom_type_scat_dispersion_imag
_atom_type_scat_source
C C 0.0033 0.0016 'International Tables Vol C Tables 4.2.6.8 and 6.1.1.4'
H H 0.0000 0.0000 'International Tables Vol C Tables 4.2.6.8 and 6.1.1.4'
N N 0.0061 0.0033 'International Tables Vol C Tables 4.2.6.8 and 6.1.1.4'
Ni Ni 0.3393 1.1124 'International Tables Vol C Tables 4.2.6.8 and 6.1.1.4'
O O 0.0106 0.0060 'International Tables Vol C Tables 4.2.6.8 and 6.1.1.4'
V V 0.3005 0.5294 'International Tables Vol C Tables 4.2.6.8 and 6.1.1.4'

loop_
_geom_angle_atom_site_label_1
_geom_angle_atom_site_label_2
_geom_angle_atom_site_label_3
_geom_angle
_geom_angle_site_symmetry_1
_geom_angle_site_symmetry_3
_geom_angle_publ_flag
O5 Ni O3 86.59(6) . . ?
O5 Ni O1 88.84(5) . . ?
O3 Ni O1 89.45(5) . . ?
O5 Ni N2 91.23(6) . . ?
O3 Ni N2 101.98(6) . . ?
O1 Ni N2 168.56(6) . . ?
O5 Ni O2 82.00(5) . . ?
O3 Ni O2 160.57(5) . . ?
O1 Ni O2 74.71(5) . . ?
N2 Ni O2 93.97(6) . . ?
O5 Ni N1 174.88(6) . . ?
O3 Ni N1 97.88(6) . . ?
O1 Ni N1 93.66(6) . . ?
N2 Ni N1 85.43(6) . . ?
O2 Ni N1 94.35(6) . . ?
O5 Ni V 60.24(4) . 3 ?
O3 Ni V 116.19(4) . 3 ?
O1 Ni V 42.72(4) . 3 ?
N2 Ni V 128.77(5) . 3 ?
O2 Ni V 44.38(4) . 3 ?
N1 Ni V 119.27(5) . 3 ?
O6 V O5 105.79(7) . . ?
O6 V O4 96.46(7) . . ?
O5 V O4 92.61(6) . . ?
O6 V O1 98.59(7) . 3 ?
O5 V O1 97.81(6) . 3 ?
O4 V O1 158.60(5) . 3 ?
O6 V O2 110.65(7) . 3 ?
O5 V O2 143.55(6) . 3 ?
O4 V O2 83.74(5) . 3 ?
O1 V O2 76.77(5) 3 3 ?
O6 V Ni 133.29(6) . 3 ?
O5 V Ni 106.57(5) . 3 ?
O4 V Ni 114.64(4) . 3 ?
O1 V Ni 44.36(4) 3 3 ?
O2 V Ni 45.32(4) 3 3 ?
C1 O1 V 131.37(11) . 3 ?
C1 O1 Ni 124.37(11) . . ?
V O1 Ni 92.93(5) 3 . ?
C16 O2 V 138.24(12) . 3 ?
C16 O2 Ni 125.84(11) . . ?
V O2 Ni 90.30(5) 3 . ?
C23 O3 Ni 128.23(12) . . ?
C23 O4 V 129.76(13) . . ?
V O5 Ni 139.80(8) . . ?
C10 N1 C7 110.19(16) . . ?
C10 N1 C11 110.57(16) . . ?
C7 N1 C11 107.79(16) . . ?
C10 N1 Ni 114.41(14) . . ?
C7 N1 Ni 109.92(12) . . ?
C11 N1 Ni 103.61(12) . . ?
C13 N2 C12 110.11(16) . . ?
C13 N2 C14 107.44(15) . . ?
C12 N2 C14 111.96(15) . . ?
C13 N2 Ni 110.07(12) . . ?
C12 N2 Ni 108.99(12) . . ?
C14 N2 Ni 108.23(11) . . ?
O1 C1 C6 119.42(17) . . ?
O1 C1 C2 121.05(17) . . ?
C6 C1 C2 119.48(17) . . ?
C3 C2 C1 118.79(18) . . ?
C3 C2 C7 119.27(18) . . ?
C1 C2 C7 121.80(17) . . ?
C4 C3 C2 122.62(19) . . ?
C4 C3 H3 118.7 . . ?
C2 C3 H3 118.7 . . ?
C3 C4 C5 117.53(18) . . ?
C3 C4 C8 121.1(2) . . ?
C5 C4 C8 121.4(2) . . ?
C4 C5 C6 122.43(19) . . ?
C4 C5 H5 118.8 . . ?
C6 C5 H5 118.8 . . ?
C1 C6 C5 119.09(18) . . ?
C1 C6 C9 119.71(17) . . ?
C5 C6 C9 121.17(18) . . ?
N1 C7 C2 114.70(16) . . ?
N1 C7 H7A 108.6 . . ?
C2 C7 H7A 108.6 . . ?
N1 C7 H7B 108.6 . . ?
C2 C7 H7B 108.6 . . ?
H7A C7 H7B 107.6 . . ?
C4 C8 H8A 109.5 . . ?
C4 C8 H8B 109.5 . . ?
H8A C8 H8B 109.5 . . ?
C4 C8 H8C 109.5 . . ?
H8A C8 H8C 109.5 . . ?
H8B C8 H8C 109.5 . . ?
C6 C9 H9A 109.5 . . ?
C6 C9 H9B 109.5 . . ?
H9A C9 H9B 109.5 . . ?
C6 C9 H9C 109.5 . . ?
H9A C9 H9C 109.5 . . ?
H9B C9 H9C 109.5 . . ?
N1 C10 H10A 109.5 . . ?
N1 C10 H10B 109.5 . . ?
H10A C10 H10B 109.5 . . ?
N1 C10 H10C 109.5 . . ?
H10A C10 H10C 109.5 . . ?
H10B C10 H10C 109.5 . . ?
N1 C11 C12 110.53(18) . . ?
N1 C11 H11A 109.5 . . ?
C12 C11 H11A 109.5 . . ?
N1 C11 H11B 109.5 . . ?
C12 C11 H11B 109.5 . . ?
H11A C11 H11B 108.1 . . ?
N2 C12 C11 110.37(16) . . ?
N2 C12 H12A 109.6 . . ?
C11 C12 H12A 109.6 . . ?
N2 C12 H12B 109.6 . . ?
C11 C12 H12B 109.6 . . ?
H12A C12 H12B 108.1 . . ?
N2 C13 H13A 109.5 . . ?
N2 C13 H13B 109.5 . . ?
H13A C13 H13B 109.5 . . ?
N2 C13 H13C 109.5 . . ?
H13A C13 H13C 109.5 . . ?
H13B C13 H13C 109.5 . . ?
N2 C14 C15 117.01(15) . . ?
N2 C14 H14A 108.0 . . ?
C15 C14 H14A 108.0 . . ?
N2 C14 H14B 108.0 . . ?
C15 C14 H14B 108.0 . . ?
H14A C14 H14B 107.3 . . ?
C16 C15 C20 119.44(19) . . ?
C16 C15 C14 121.87(17) . . ?
C20 C15 C14 118.56(18) . . ?
O2 C16 C15 120.43(17) . . ?
O2 C16 C17 119.98(18) . . ?
C15 C16 C17 119.37(18) . . ?
C18 C17 C16 118.5(2) . . ?
C18 C17 C21 120.5(2) . . ?
C16 C17 C21 121.03(19) . . ?
C19 C18 C17 123.0(2) . . ?
C19 C18 H18 118.5 . . ?
C17 C18 H18 118.5 . . ?
C18 C19 C20 117.3(2) . . ?
C18 C19 C22 121.2(2) . . ?
C20 C19 C22 121.5(2) . . ?
C19 C20 C15 122.2(2) . . ?
C19 C20 H20 118.9 . . ?
C15 C20 H20 118.9 . . ?
C17 C21 H21A 109.5 . . ?
C17 C21 H21B 109.5 . . ?
H21A C21 H21B 109.5 . . ?
C17 C21 H21C 109.5 . . ?
H21A C21 H21C 109.5 . . ?
H21B C21 H21C 109.5 . . ?
C19 C22 H22A 109.5 . . ?
C19 C22 H22B 109.5 . . ?
H22A C22 H22B 109.5 . . ?
C19 C22 H22C 109.5 . . ?
H22A C22 H22C 109.5 . . ?
H22B C22 H22C 109.5 . . ?
O3 C23 O4 126.45(18) . . ?
O3 C23 C24A 118.13(18) . . ?
O4 C23 C24A 115.41(19) . . ?
O3 C23 C24 118.13(18) . . ?
O4 C23 C24 115.41(19) . . ?
C24A C23 C24 0.0(3) . . ?
C26 C24 C27 115.1(7) . . ?
C26 C24 C23 111.8(4) . . ?
C27 C24 C23 106.8(3) . . ?
C26 C24 C25 107.4(6) . . ?
C27 C24 C25 106.7(6) . . ?
C23 C24 C25 109.0(3) . . ?
C24 C25 H25A 109.5 . . ?
C24 C25 H25B 109.5 . . ?
H25A C25 H25B 109.5 . . ?
C24 C25 H25C 109.5 . . ?
H25A C25 H25C 109.5 . . ?
H25B C25 H25C 109.5 . . ?
C24 C26 H26A 109.5 . . ?
C24 C26 H26B 109.5 . . ?
H26A C26 H26B 109.5 . . ?
C24 C26 H26C 109.5 . . ?
H26A C26 H26C 109.5 . . ?
H26B C26 H26C 109.5 . . ?
C24 C27 H27A 109.5 . . ?
C24 C27 H27B 109.5 . . ?
H27A C27 H27B 109.5 . . ?
C24 C27 H27C 109.5 . . ?
H27A C27 H27C 109.5 . . ?
H27B C27 H27C 109.5 . . ?
C26A C24A C25A 119.8(10) . . ?
C26A C24A C23 112.7(4) . . ?
C25A C24A C23 105.9(5) . . ?
C26A C24A C27A 106.9(7) . . ?
C25A C24A C27A 102.8(7) . . ?
C23 C24A C27A 107.8(3) . . ?
C24A C25A H25D 109.5 . . ?
C24A C25A H25E 109.5 . . ?
H25D C25A H25E 109.5 . . ?
C24A C25A H25F 109.5 . . ?
H25D C25A H25F 109.5 . . ?
H25E C25A H25F 109.5 . . ?
C24A C26A H26D 109.5 . . ?
C24A C26A H26E 109.5 . . ?
H26D C26A H26E 109.5 . . ?
C24A C26A H26F 109.5 . . ?
H26D C26A H26F 109.5 . . ?
H26E C26A H26F 109.5 . . ?
C24A C27A H27D 109.5 . . ?
C24A C27A H27E 109.5 . . ?
H27D C27A H27E 109.5 . . ?
C24A C27A H27F 109.5 . . ?
H27D C27A H27F 109.5 . . ?
H27E C27A H27F 109.5 . . ?

loop_
_geom_bond_atom_site_label_1
_geom_bond_atom_site_label_2
_geom_bond_distance
_geom_bond_site_symmetry_2
_geom_bond_publ_flag
Ni O5 2.0213(13) . ?
Ni O3 2.0475(14) . ?
Ni O1 2.0481(12) . ?
Ni N2 2.0657(16) . ?
Ni O2 2.0802(13) . ?
Ni N1 2.0808(17) . ?
Ni V 2.9257(4) 3 ?
V O6 1.5994(14) . ?
V O5 1.6637(14) . ?
V O4 1.9867(14) . ?
V O1 1.9873(13) 3 ?
V O2 2.0463(13) 3 ?
V Ni 2.9257(4) 3 ?
O1 C1 1.362(2) . ?
O1 V 1.9873(13) 3 ?
O2 C16 1.352(2) . ?
O2 V 2.0463(13) 3 ?
O3 C23 1.246(2) . ?
O4 C23 1.279(2) . ?
N1 C10 1.479(3) . ?
N1 C7 1.485(3) . ?
N1 C11 1.486(3) . ?
N2 C13 1.478(3) . ?
N2 C12 1.484(3) . ?
N2 C14 1.494(2) . ?
C1 C6 1.398(3) . ?
C1 C2 1.411(3) . ?
C2 C3 1.396(3) . ?
C2 C7 1.501(3) . ?
C3 C4 1.380(3) . ?
C3 H3 0.9400 . ?
C4 C5 1.383(3) . ?
C4 C8 1.517(3) . ?
C5 C6 1.398(3) . ?
C5 H5 0.9400 . ?
C6 C9 1.497(3) . ?
C7 H7A 0.9800 . ?
C7 H7B 0.9800 . ?
C8 H8A 0.9700 . ?
C8 H8B 0.9700 . ?
C8 H8C 0.9700 . ?
C9 H9A 0.9700 . ?
C9 H9B 0.9700 . ?
C9 H9C 0.9700 . ?
C10 H10A 0.9700 . ?
C10 H10B 0.9700 . ?
C10 H10C 0.9700 . ?
C11 C12 1.526(3) . ?
C11 H11A 0.9800 . ?
C11 H11B 0.9800 . ?
C12 H12A 0.9800 . ?
C12 H12B 0.9800 . ?
C13 H13A 0.9700 . ?
C13 H13B 0.9700 . ?
C13 H13C 0.9700 . ?
C14 C15 1.512(3) . ?
C14 H14A 0.9800 . ?
C14 H14B 0.9800 . ?
C15 C16 1.398(3) . ?
C15 C20 1.394(3) . ?
C16 C17 1.404(3) . ?
C17 C18 1.395(3) . ?
C17 C21 1.505(3) . ?
C18 C19 1.379(3) . ?
C18 H18 0.9400 . ?
C19 C20 1.381(3) . ?
C19 C22 1.512(3) . ?
C20 H20 0.9400 . ?
C21 H21A 0.9700 . ?
C21 H21B 0.9700 . ?
C21 H21C 0.9700 . ?
C22 H22A 0.9700 . ?
C22 H22B 0.9700 . ?
C22 H22C 0.9700 . ?
C23 C24A 1.535(3) . ?
C23 C24 1.535(3) . ?
C24 C26 1.458(7) . ?
C24 C27 1.473(7) . ?
C24 C25 1.583(7) . ?
C25 H25A 0.9700 . ?
C25 H25B 0.9700 . ?
C25 H25C 0.9700 . ?
C26 H26A 0.9700 . ?
C26 H26B 0.9700 . ?
C26 H26C 0.9700 . ?
C27 H27A 0.9700 . ?
C27 H27B 0.9700 . ?
C27 H27C 0.9700 . ?
C24A C26A 1.452(9) . ?
C24A C25A 1.486(12) . ?
C24A C27A 1.596(8) . ?
C25A H25D 0.9700 . ?
C25A H25E 0.9700 . ?
C25A H25F 0.9700 . ?
C26A H26D 0.9700 . ?
C26A H26E 0.9700 . ?
C26A H26F 0.9700 . ?
C27A H27D 0.9700 . ?
C27A H27E 0.9700 . ?
C27A H27F 0.9700 . ?
